data_4302911
loop_
_publ_author_name
'Anukul Jana'
'Ina Objartel'
'Herbert W. Roesky'
'Dietmar Stalke'

_publ_contact_author 'Prof. Dr. H. W. Roesky'
_publ_contact_author_email 'hroesky@gwdg.de, dstalke@chemie.uni-goettingen.de'
_publ_section_title
;
Dehydrogenation of LGeH by a Lewis N-Heterocyclic Carbene Borane Pair under
the Formation of L'Ge and its Reactions with B(C6F5)3 and Trimethylsilyl
Diazomethane: An Unprecedented Rearrangement of a Diazocompound to an
Isonitrile
;
_journal_name_full 'Inorganic Chemistry'
_journal_page_first 7645
_journal_page_last 7649
_journal_paper_doi 10.1021/ic900341r
_journal_volume 48
_journal_year 2009
_chemical_formula_sum 'C33 H50 Ge N4 Si'
_chemical_formula_weight 603.45
_chemical_name_systematic
; 
 ? 
;
_space_group_IT_number 2
_symmetry_cell_setting triclinic
_symmetry_space_group_name_Hall '-P 1'
_symmetry_space_group_name_H-M 'P -1'
_atom_sites_solution_hydrogens geom
_atom_sites_solution_primary direct
_atom_sites_solution_secondary difmap
_audit_creation_method SHELXL-97
_cell_angle_alpha 106.9280(10)
_cell_angle_beta 94.2460(10)
_cell_angle_gamma 109.4780(10)
_cell_formula_units_Z 2
_cell_length_a 10.7432(4)
_cell_length_b 12.0091(5)
_cell_length_c 14.5066(6)
_cell_measurement_reflns_used 9928
_cell_measurement_temperature 100(2)
_cell_measurement_theta_max 26.7315
_cell_measurement_theta_min 2.2205
_cell_volume 1657.36(12)
_computing_cell_refinement 'SAINT V7.60A'
_computing_data_collection 'APEX2 v2.2-0'
_computing_data_reduction 'SAINT V7.60A'
_computing_molecular_graphics 'XSHELL vers. 4.01'
_computing_publication_material 'XSHELL vers. 4.01'
_computing_structure_refinement 'SHELXL in SHELXTL Version 2008/4'
_computing_structure_solution 'SHELXS in SHELXTL Version 2008/4'
_diffrn_ambient_temperature 100(2)
_diffrn_measured_fraction_theta_full 0.999
_diffrn_measured_fraction_theta_max 0.999
_diffrn_measurement_device_type 'Bruker TXS-Mo rotating anode'
_diffrn_measurement_method 'omega scans'
_diffrn_radiation_monochromator 'INCOATEC Helios mirror optics'
_diffrn_radiation_source 'Bruker TXS-Mo rotating anode'
_diffrn_radiation_type MoK\a
_diffrn_radiation_wavelength 0.71073
_diffrn_reflns_av_R_equivalents 0.0209
_diffrn_reflns_av_sigmaI/netI 0.0129
_diffrn_reflns_limit_h_max 13
_diffrn_reflns_limit_h_min -13
_diffrn_reflns_limit_k_max 14
_diffrn_reflns_limit_k_min -15
_diffrn_reflns_limit_l_max 18
_diffrn_reflns_limit_l_min 0
_diffrn_reflns_number 40967
_diffrn_reflns_theta_full 26.74
_diffrn_reflns_theta_max 26.74
_diffrn_reflns_theta_min 1.91
_exptl_absorpt_coefficient_mu 0.987
_exptl_absorpt_correction_T_max 0.4299
_exptl_absorpt_correction_T_min 0.4068
_exptl_absorpt_correction_type empirical
_exptl_absorpt_process_details SADABS-2008/2
_exptl_crystal_colour yellow
_exptl_crystal_density_diffrn 1.209
_exptl_crystal_density_method 'not measured'
_exptl_crystal_description block
_exptl_crystal_F_000 644
_exptl_crystal_size_max 0.2
_exptl_crystal_size_mid 0.2
_exptl_crystal_size_min 0.2
_refine_diff_density_max 1.378
_refine_diff_density_min -0.287
_refine_diff_density_rms 0.050
_refine_ls_extinction_method none
_refine_ls_goodness_of_fit_ref 1.053
_refine_ls_hydrogen_treatment constr
_refine_ls_matrix_type full
_refine_ls_number_parameters 365
_refine_ls_number_reflns 7047
_refine_ls_number_restraints 0
_refine_ls_restrained_S_all 1.053
_refine_ls_R_factor_all 0.0273
_refine_ls_R_factor_gt 0.0258
_refine_ls_shift/su_max 0.001
_refine_ls_shift/su_mean 0.000
_refine_ls_structure_factor_coef Fsqd
_refine_ls_weighting_details 'calc w=1/[\s^2^(Fo^2^)+(0.0335P)^2^+1.0524P] where P=(Fo^2^+2Fc^2^)/3'
_refine_ls_weighting_scheme calc
_refine_ls_wR_factor_gt 0.0677
_refine_ls_wR_factor_ref 0.0685
_reflns_number_gt 6685
_reflns_number_total 7047
_reflns_threshold_expression >2sigma(I)
_cod_data_source_file ic900341r_si_001_2.cif
_cod_data_source_block p-1neu
_cod_depositor_comments
;
The following automatic conversions were performed:
'_symmetry_cell_setting' value 'Triclinic' changed to 'triclinic'
according to '/home/saulius/struct/CIF-dictionaries/cif_core.dic'
dictionary named 'cif_core.dic' version 2.4.1 from 2010-06-29.

Automatic conversion script
Id: cif_fix_enum 1527 2010-12-29 10:47:43Z saulius 
;
_cod_database_code 4302911

loop_
_symmetry_equiv_pos_as_xyz
'x, y, z'
'-x, -y, -z'

loop_
_atom_site_label
_atom_site_type_symbol
_atom_site_fract_x
_atom_site_fract_y
_atom_site_fract_z
_atom_site_U_iso_or_equiv
_atom_site_adp_type
_atom_site_occupancy
_atom_site_symmetry_multiplicity
_atom_site_calc_flag
_atom_site_refinement_flags
_atom_site_disorder_assembly
_atom_site_disorder_group
Ge1 Ge 0.653313(14) 0.760902(13) 0.727652(10) 0.01478(5) Uani 1 1 d . . .
N1 N 0.72402(12) 0.94700(11) 0.79869(9) 0.0156(2) Uani 1 1 d . . .
N2 N 0.70162(12) 0.73236(11) 0.85216(9) 0.0147(2) Uani 1 1 d . . .
N3 N 0.93219(12) 0.80813(12) 0.72907(9) 0.0193(3) Uani 1 1 d . . .
N4 N 1.03138(14) 0.86028(14) 0.78474(11) 0.0299(3) Uani 1 1 d . . .
Si1 Si 0.79014(5) 0.66129(4) 0.54052(3) 0.02390(10) Uani 1 1 d . . .
C1 C 0.64115(14) 0.60037(13) 0.83878(10) 0.0156(3) Uani 1 1 d . . .
C2 C 0.50205(14) 0.54987(14) 0.83700(10) 0.0178(3) Uani 1 1 d . . .
C3 C 0.43894(15) 0.42028(14) 0.80925(11) 0.0223(3) Uani 1 1 d . . .
H3 H 0.3451 0.3846 0.8075 0.027 Uiso 1 1 calc R . .
C4 C 0.50996(16) 0.34252(14) 0.78429(12) 0.0240(3) Uani 1 1 d . . .
H4 H 0.4644 0.2541 0.7626 0.029 Uiso 1 1 calc R . .
C5 C 0.64752(16) 0.39370(14) 0.79096(11) 0.0217(3) Uani 1 1 d . . .
H5 H 0.6963 0.3398 0.7763 0.026 Uiso 1 1 calc R . .
C6 C 0.71603(14) 0.52299(13) 0.81877(10) 0.0173(3) Uani 1 1 d . . .
C7 C 0.69606(15) 1.01234(13) 0.73532(10) 0.0168(3) Uani 1 1 d . . .
C8 C 0.79907(15) 1.08025(13) 0.69585(11) 0.0185(3) Uani 1 1 d . . .
C9 C 0.76414(16) 1.13340(14) 0.62912(11) 0.0220(3) Uani 1 1 d . . .
H9 H 0.8324 1.1795 0.6017 0.026 Uiso 1 1 calc R . .
C10 C 0.63308(17) 1.12062(15) 0.60212(11) 0.0239(3) Uani 1 1 d . . .
H10 H 0.6116 1.1573 0.5564 0.029 Uiso 1 1 calc R . .
C11 C 0.53281(16) 1.05410(14) 0.64189(11) 0.0222(3) Uani 1 1 d . . .
H11 H 0.4427 1.0458 0.6231 0.027 Uiso 1 1 calc R . .
C12 C 0.56142(15) 0.99905(13) 0.70892(11) 0.0187(3) Uani 1 1 d . . .
C13 C 0.41984(15) 0.63112(15) 0.86793(12) 0.0218(3) Uani 1 1 d . . .
H13 H 0.4805 0.7209 0.8850 0.026 Uiso 1 1 calc R . .
C14 C 0.30414(17) 0.60220(17) 0.78573(14) 0.0303(4) Uani 1 1 d . . .
H14A H 0.3400 0.6135 0.7275 0.045 Uiso 1 1 calc R . .
H14B H 0.2565 0.6592 0.8075 0.045 Uiso 1 1 calc R . .
H14C H 0.2417 0.5153 0.7695 0.045 Uiso 1 1 calc R . .
C15 C 0.3654(2) 0.6137(2) 0.95926(14) 0.0360(4) Uani 1 1 d . . .
H15A H 0.3021 0.5272 0.9432 0.054 Uiso 1 1 calc R . .
H15B H 0.3190 0.6715 0.9820 0.054 Uiso 1 1 calc R . .
H15C H 0.4401 0.6313 1.0112 0.054 Uiso 1 1 calc R . .
C16 C 0.86833(14) 0.57395(14) 0.82930(11) 0.0193(3) Uani 1 1 d . . .
H16 H 0.9009 0.6674 0.8490 0.023 Uiso 1 1 calc R . .
C17 C 0.93307(16) 0.54004(15) 0.91000(12) 0.0250(3) Uani 1 1 d . . .
H17A H 0.9074 0.5749 0.9723 0.037 Uiso 1 1 calc R . .
H17B H 1.0311 0.5750 0.9172 0.037 Uiso 1 1 calc R . .
H17C H 0.9019 0.4486 0.8919 0.037 Uiso 1 1 calc R . .
C18 C 0.91306(16) 0.52385(16) 0.73318(12) 0.0258(3) Uani 1 1 d . . .
H18A H 0.8844 0.4325 0.7139 0.039 Uiso 1 1 calc R . .
H18B H 1.0112 0.5614 0.7424 0.039 Uiso 1 1 calc R . .
H18C H 0.8722 0.5456 0.6817 0.039 Uiso 1 1 calc R . .
C19 C 0.94621(15) 1.10016(14) 0.72327(11) 0.0207(3) Uani 1 1 d . . .
H19 H 0.9546 1.0608 0.7742 0.025 Uiso 1 1 calc R . .
C20 C 1.03394(16) 1.24049(15) 0.76625(13) 0.0274(3) Uani 1 1 d . . .
H20A H 1.0309 1.2796 0.7159 0.041 Uiso 1 1 calc R . .
H20B H 1.1269 1.2508 0.7879 0.041 Uiso 1 1 calc R . .
H20C H 0.9999 1.2806 0.8223 0.041 Uiso 1 1 calc R . .
C21 C 0.99918(18) 1.03940(16) 0.63474(13) 0.0295(4) Uani 1 1 d . . .
H21A H 0.9450 0.9494 0.6075 0.044 Uiso 1 1 calc R . .
H21B H 1.0931 1.0517 0.6555 0.044 Uiso 1 1 calc R . .
H21C H 0.9934 1.0782 0.5846 0.044 Uiso 1 1 calc R . .
C22 C 0.44879(15) 0.93062(15) 0.75348(12) 0.0227(3) Uani 1 1 d . . .
H22 H 0.4789 0.8721 0.7776 0.027 Uiso 1 1 calc R . .
C23 C 0.31897(19) 0.8512(2) 0.67842(17) 0.0461(5) Uani 1 1 d . . .
H23A H 0.2836 0.9060 0.6557 0.069 Uiso 1 1 calc R . .
H23B H 0.2526 0.8027 0.7088 0.069 Uiso 1 1 calc R . .
H23C H 0.3372 0.7938 0.6225 0.069 Uiso 1 1 calc R . .
C24 C 0.4249(3) 1.0210(2) 0.8416(2) 0.0616(8) Uani 1 1 d . . .
H24A H 0.5096 1.0703 0.8888 0.092 Uiso 1 1 calc R . .
H24B H 0.3588 0.9736 0.8728 0.092 Uiso 1 1 calc R . .
H24C H 0.3908 1.0773 0.8202 0.092 Uiso 1 1 calc R . .
C25 C 0.81479(14) 0.75123(13) 0.67102(10) 0.0166(3) Uani 1 1 d . . .
C26 C 0.78004(14) 1.00681(13) 0.89299(11) 0.0173(3) Uani 1 1 d . . .
C27 C 0.80107(14) 0.94665(14) 0.95847(10) 0.0186(3) Uani 1 1 d . . .
H27 H 0.8496 0.9994 1.0226 0.022 Uiso 1 1 calc R . .
C28 C 0.82081(18) 1.14703(14) 0.93564(12) 0.0261(3) Uani 1 1 d . . .
H28A H 0.9142 1.1881 0.9303 0.039 Uiso 1 1 calc R . .
H28B H 0.8127 1.1704 1.0049 0.039 Uiso 1 1 calc R . .
H28C H 0.7620 1.1738 0.8995 0.039 Uiso 1 1 calc R . .
C29 C 0.75887(14) 0.81804(14) 0.94031(10) 0.0166(3) Uani 1 1 d . . .
C30 C 0.77423(17) 0.77579(15) 1.02705(11) 0.0240(3) Uani 1 1 d . . .
H30A H 0.6851 0.7304 1.0378 0.036 Uiso 1 1 calc R . .
H30B H 0.8226 0.8491 1.0856 0.036 Uiso 1 1 calc R . .
H30C H 0.8250 0.7203 1.0143 0.036 Uiso 1 1 calc R . .
C31 C 0.7027(2) 0.7278(2) 0.46775(13) 0.0383(4) Uani 1 1 d . . .
H31A H 0.6200 0.7294 0.4914 0.057 Uiso 1 1 calc R . .
H31B H 0.6803 0.6757 0.3983 0.057 Uiso 1 1 calc R . .
H31C H 0.7618 0.8134 0.4752 0.057 Uiso 1 1 calc R . .
C32 C 0.95706(19) 0.67044(19) 0.50725(14) 0.0358(4) Uani 1 1 d . . .
H32A H 1.0144 0.7583 0.5207 0.054 Uiso 1 1 calc R . .
H32B H 0.9445 0.6236 0.4373 0.054 Uiso 1 1 calc R . .
H32C H 0.9999 0.6342 0.5462 0.054 Uiso 1 1 calc R . .
C33 C 0.67874(19) 0.49469(17) 0.51659(14) 0.0365(4) Uani 1 1 d . . .
H33A H 0.7330 0.4482 0.5307 0.055 Uiso 1 1 calc R . .
H33B H 0.6332 0.4565 0.4477 0.055 Uiso 1 1 calc R . .
H33C H 0.6115 0.4920 0.5589 0.055 Uiso 1 1 calc R . .

loop_
_atom_site_aniso_label
_atom_site_aniso_U_11
_atom_site_aniso_U_22
_atom_site_aniso_U_33
_atom_site_aniso_U_23
_atom_site_aniso_U_13
_atom_site_aniso_U_12
Ge1 0.01429(8) 0.01364(8) 0.01377(8) 0.00352(6) 0.00221(5) 0.00299(6)
N1 0.0151(6) 0.0136(5) 0.0170(6) 0.0047(5) 0.0047(4) 0.0040(5)
N2 0.0138(5) 0.0145(6) 0.0147(5) 0.0049(4) 0.0032(4) 0.0037(4)
N3 0.0184(6) 0.0200(6) 0.0187(6) 0.0057(5) 0.0074(5) 0.0063(5)
N4 0.0246(7) 0.0315(8) 0.0267(7) 0.0054(6) 0.0035(6) 0.0060(6)
Si1 0.0240(2) 0.0277(2) 0.0159(2) 0.00414(17) 0.00385(16) 0.00730(18)
C1 0.0165(7) 0.0154(7) 0.0134(6) 0.0054(5) 0.0027(5) 0.0036(5)
C2 0.0167(7) 0.0197(7) 0.0168(7) 0.0075(6) 0.0038(5) 0.0054(6)
C3 0.0174(7) 0.0219(7) 0.0237(7) 0.0090(6) 0.0031(6) 0.0013(6)
C4 0.0264(8) 0.0154(7) 0.0254(8) 0.0068(6) 0.0022(6) 0.0025(6)
C5 0.0252(8) 0.0187(7) 0.0218(7) 0.0065(6) 0.0037(6) 0.0095(6)
C6 0.0179(7) 0.0189(7) 0.0149(6) 0.0059(5) 0.0031(5) 0.0065(6)
C7 0.0201(7) 0.0125(6) 0.0154(6) 0.0029(5) 0.0039(5) 0.0046(5)
C8 0.0199(7) 0.0145(6) 0.0168(7) 0.0024(5) 0.0040(5) 0.0036(5)
C9 0.0255(8) 0.0182(7) 0.0188(7) 0.0063(6) 0.0061(6) 0.0034(6)
C10 0.0300(8) 0.0207(7) 0.0185(7) 0.0069(6) 0.0003(6) 0.0070(6)
C11 0.0220(7) 0.0193(7) 0.0217(7) 0.0040(6) 0.0001(6) 0.0067(6)
C12 0.0195(7) 0.0143(6) 0.0189(7) 0.0026(5) 0.0041(6) 0.0046(5)
C13 0.0161(7) 0.0226(7) 0.0272(8) 0.0091(6) 0.0073(6) 0.0065(6)
C14 0.0204(8) 0.0347(9) 0.0386(10) 0.0156(8) 0.0041(7) 0.0111(7)
C15 0.0378(10) 0.0492(11) 0.0323(9) 0.0171(8) 0.0188(8) 0.0246(9)
C16 0.0170(7) 0.0196(7) 0.0222(7) 0.0071(6) 0.0033(6) 0.0077(6)
C17 0.0234(8) 0.0249(8) 0.0270(8) 0.0086(6) 0.0005(6) 0.0106(6)
C18 0.0235(8) 0.0299(8) 0.0281(8) 0.0105(7) 0.0089(6) 0.0137(7)
C19 0.0189(7) 0.0187(7) 0.0236(7) 0.0092(6) 0.0068(6) 0.0034(6)
C20 0.0215(8) 0.0227(8) 0.0328(9) 0.0120(7) 0.0009(7) 0.0005(6)
C21 0.0299(9) 0.0300(9) 0.0345(9) 0.0152(7) 0.0181(7) 0.0120(7)
C22 0.0193(7) 0.0216(7) 0.0306(8) 0.0115(6) 0.0088(6) 0.0087(6)
C23 0.0202(9) 0.0582(13) 0.0569(13) 0.0337(11) 0.0006(8) 0.0001(9)
C24 0.0786(17) 0.0339(11) 0.0689(16) 0.0115(11) 0.0582(15) 0.0124(11)
C25 0.0163(7) 0.0173(7) 0.0138(6) 0.0035(5) 0.0035(5) 0.0044(5)
C26 0.0147(6) 0.0153(7) 0.0180(7) 0.0026(5) 0.0058(5) 0.0029(5)
C27 0.0171(7) 0.0190(7) 0.0145(7) 0.0018(5) 0.0016(5) 0.0038(6)
C28 0.0349(9) 0.0160(7) 0.0209(8) 0.0024(6) 0.0055(6) 0.0048(6)
C29 0.0136(6) 0.0206(7) 0.0154(6) 0.0051(5) 0.0035(5) 0.0068(5)
C30 0.0309(8) 0.0233(8) 0.0165(7) 0.0065(6) 0.0014(6) 0.0096(7)
C31 0.0408(11) 0.0500(12) 0.0237(9) 0.0144(8) 0.0013(8) 0.0156(9)
C32 0.0334(10) 0.0447(11) 0.0298(9) 0.0107(8) 0.0147(8) 0.0150(8)
C33 0.0348(10) 0.0303(9) 0.0284(9) -0.0018(7) -0.0023(7) 0.0038(8)

loop_
_atom_type_symbol
_atom_type_description
_atom_type_scat_dispersion_real
_atom_type_scat_dispersion_imag
_atom_type_scat_source
C C 0.0033 0.0016 'International Tables Vol C Tables 4.2.6.8 and 6.1.1.4'
H H 0.0000 0.0000 'International Tables Vol C Tables 4.2.6.8 and 6.1.1.4'
N N 0.0061 0.0033 'International Tables Vol C Tables 4.2.6.8 and 6.1.1.4'
Si Si 0.0817 0.0704 'International Tables Vol C Tables 4.2.6.8 and 6.1.1.4'
Ge Ge 0.1547 1.8001 'International Tables Vol C Tables 4.2.6.8 and 6.1.1.4'

loop_
_geom_angle_atom_site_label_1
_geom_angle_atom_site_label_2
_geom_angle_atom_site_label_3
_geom_angle
_geom_angle_site_symmetry_1
_geom_angle_site_symmetry_3
_geom_angle_publ_flag
C25 Ge1 N2 97.88(5) . . ?
C25 Ge1 N1 98.14(5) . . ?
N2 Ge1 N1 90.34(5) . . ?
C26 N1 C7 121.70(12) . . ?
C26 N1 Ge1 127.12(10) . . ?
C7 N1 Ge1 110.99(9) . . ?
C29 N2 C1 121.79(12) . . ?
C29 N2 Ge1 127.69(10) . . ?
C1 N2 Ge1 109.52(8) . . ?
N4 N3 C25 175.74(15) . . ?
C25 Si1 C31 108.26(8) . . ?
C25 Si1 C32 109.19(8) . . ?
C31 Si1 C32 111.52(9) . . ?
C25 Si1 C33 109.44(8) . . ?
C31 Si1 C33 107.83(9) . . ?
C32 Si1 C33 110.54(9) . . ?
C6 C1 C2 121.07(13) . . ?
C6 C1 N2 120.90(12) . . ?
C2 C1 N2 117.74(12) . . ?
C3 C2 C1 118.22(14) . . ?
C3 C2 C13 118.96(13) . . ?
C1 C2 C13 122.77(13) . . ?
C4 C3 C2 121.31(14) . . ?
C4 C3 H3 119.3 . . ?
C2 C3 H3 119.3 . . ?
C3 C4 C5 119.79(14) . . ?
C3 C4 H4 120.1 . . ?
C5 C4 H4 120.1 . . ?
C4 C5 C6 121.25(14) . . ?
C4 C5 H5 119.4 . . ?
C6 C5 H5 119.4 . . ?
C5 C6 C1 118.17(13) . . ?
C5 C6 C16 118.75(13) . . ?
C1 C6 C16 123.05(13) . . ?
C8 C7 C12 121.05(13) . . ?
C8 C7 N1 120.68(13) . . ?
C12 C7 N1 118.13(12) . . ?
C9 C8 C7 118.09(14) . . ?
C9 C8 C19 118.52(13) . . ?
C7 C8 C19 123.39(13) . . ?
C10 C9 C8 121.57(14) . . ?
C10 C9 H9 119.2 . . ?
C8 C9 H9 119.2 . . ?
C9 C10 C11 119.75(14) . . ?
C9 C10 H10 120.1 . . ?
C11 C10 H10 120.1 . . ?
C10 C11 C12 121.35(15) . . ?
C10 C11 H11 119.3 . . ?
C12 C11 H11 119.3 . . ?
C11 C12 C7 118.19(14) . . ?
C11 C12 C22 119.56(14) . . ?
C7 C12 C22 122.22(13) . . ?
C2 C13 C15 109.95(13) . . ?
C2 C13 C14 112.07(13) . . ?
C15 C13 C14 110.07(14) . . ?
C2 C13 H13 108.2 . . ?
C15 C13 H13 108.2 . . ?
C14 C13 H13 108.2 . . ?
C13 C14 H14A 109.5 . . ?
C13 C14 H14B 109.5 . . ?
H14A C14 H14B 109.5 . . ?
C13 C14 H14C 109.5 . . ?
H14A C14 H14C 109.5 . . ?
H14B C14 H14C 109.5 . . ?
C13 C15 H15A 109.5 . . ?
C13 C15 H15B 109.5 . . ?
H15A C15 H15B 109.5 . . ?
C13 C15 H15C 109.5 . . ?
H15A C15 H15C 109.5 . . ?
H15B C15 H15C 109.5 . . ?
C6 C16 C18 112.05(13) . . ?
C6 C16 C17 110.19(12) . . ?
C18 C16 C17 109.32(12) . . ?
C6 C16 H16 108.4 . . ?
C18 C16 H16 108.4 . . ?
C17 C16 H16 108.4 . . ?
C16 C17 H17A 109.5 . . ?
C16 C17 H17B 109.5 . . ?
H17A C17 H17B 109.5 . . ?
C16 C17 H17C 109.5 . . ?
H17A C17 H17C 109.5 . . ?
H17B C17 H17C 109.5 . . ?
C16 C18 H18A 109.5 . . ?
C16 C18 H18B 109.5 . . ?
H18A C18 H18B 109.5 . . ?
C16 C18 H18C 109.5 . . ?
H18A C18 H18C 109.5 . . ?
H18B C18 H18C 109.5 . . ?
C8 C19 C21 111.69(13) . . ?
C8 C19 C20 111.03(13) . . ?
C21 C19 C20 108.81(13) . . ?
C8 C19 H19 108.4 . . ?
C21 C19 H19 108.4 . . ?
C20 C19 H19 108.4 . . ?
C19 C20 H20A 109.5 . . ?
C19 C20 H20B 109.5 . . ?
H20A C20 H20B 109.5 . . ?
C19 C20 H20C 109.5 . . ?
H20A C20 H20C 109.5 . . ?
H20B C20 H20C 109.5 . . ?
C19 C21 H21A 109.5 . . ?
C19 C21 H21B 109.5 . . ?
H21A C21 H21B 109.5 . . ?
C19 C21 H21C 109.5 . . ?
H21A C21 H21C 109.5 . . ?
H21B C21 H21C 109.5 . . ?
C24 C22 C12 111.35(14) . . ?
C24 C22 C23 111.17(18) . . ?
C12 C22 C23 112.51(14) . . ?
C24 C22 H22 107.2 . . ?
C12 C22 H22 107.2 . . ?
C23 C22 H22 107.2 . . ?
C22 C23 H23A 109.5 . . ?
C22 C23 H23B 109.5 . . ?
H23A C23 H23B 109.5 . . ?
C22 C23 H23C 109.5 . . ?
H23A C23 H23C 109.5 . . ?
H23B C23 H23C 109.5 . . ?
C22 C24 H24A 109.5 . . ?
C22 C24 H24B 109.5 . . ?
H24A C24 H24B 109.5 . . ?
C22 C24 H24C 109.5 . . ?
H24A C24 H24C 109.5 . . ?
H24B C24 H24C 109.5 . . ?
N3 C25 Si1 123.41(11) . . ?
N3 C25 Ge1 118.22(10) . . ?
Si1 C25 Ge1 118.37(7) . . ?
N1 C26 C27 123.73(13) . . ?
N1 C26 C28 120.09(13) . . ?
C27 C26 C28 116.15(13) . . ?
C29 C27 C26 127.28(13) . . ?
C29 C27 H27 116.4 . . ?
C26 C27 H27 116.4 . . ?
C26 C28 H28A 109.5 . . ?
C26 C28 H28B 109.5 . . ?
H28A C28 H28B 109.5 . . ?
C26 C28 H28C 109.5 . . ?
H28A C28 H28C 109.5 . . ?
H28B C28 H28C 109.5 . . ?
N2 C29 C27 123.57(13) . . ?
N2 C29 C30 119.16(13) . . ?
C27 C29 C30 117.21(13) . . ?
C29 C30 H30A 109.5 . . ?
C29 C30 H30B 109.5 . . ?
H30A C30 H30B 109.5 . . ?
C29 C30 H30C 109.5 . . ?
H30A C30 H30C 109.5 . . ?
H30B C30 H30C 109.5 . . ?
Si1 C31 H31A 109.5 . . ?
Si1 C31 H31B 109.5 . . ?
H31A C31 H31B 109.5 . . ?
Si1 C31 H31C 109.5 . . ?
H31A C31 H31C 109.5 . . ?
H31B C31 H31C 109.5 . . ?
Si1 C32 H32A 109.5 . . ?
Si1 C32 H32B 109.5 . . ?
H32A C32 H32B 109.5 . . ?
Si1 C32 H32C 109.5 . . ?
H32A C32 H32C 109.5 . . ?
H32B C32 H32C 109.5 . . ?
Si1 C33 H33A 109.5 . . ?
Si1 C33 H33B 109.5 . . ?
H33A C33 H33B 109.5 . . ?
Si1 C33 H33C 109.5 . . ?
H33A C33 H33C 109.5 . . ?
H33B C33 H33C 109.5 . . ?

loop_
_geom_bond_atom_site_label_1
_geom_bond_atom_site_label_2
_geom_bond_distance
_geom_bond_site_symmetry_2
_geom_bond_publ_flag
Ge1 C25 1.9969(14) . ?
Ge1 N2 1.9974(12) . ?
Ge1 N1 2.0111(12) . ?
N1 C26 1.3293(19) . ?
N1 C7 1.4448(18) . ?
N2 C29 1.3295(18) . ?
N2 C1 1.4448(18) . ?
N3 N4 1.1458(19) . ?
N3 C25 1.3037(19) . ?
Si1 C25 1.8345(15) . ?
Si1 C31 1.8657(19) . ?
Si1 C32 1.8677(19) . ?
Si1 C33 1.8689(19) . ?
C1 C6 1.404(2) . ?
C1 C2 1.408(2) . ?
C2 C3 1.391(2) . ?
C2 C13 1.520(2) . ?
C3 C4 1.380(2) . ?
C3 H3 0.9500 . ?
C4 C5 1.382(2) . ?
C4 H4 0.9500 . ?
C5 C6 1.394(2) . ?
C5 H5 0.9500 . ?
C6 C16 1.522(2) . ?
C7 C8 1.408(2) . ?
C7 C12 1.412(2) . ?
C8 C9 1.397(2) . ?
C8 C19 1.521(2) . ?
C9 C10 1.378(2) . ?
C9 H9 0.9500 . ?
C10 C11 1.385(2) . ?
C10 H10 0.9500 . ?
C11 C12 1.394(2) . ?
C11 H11 0.9500 . ?
C12 C22 1.523(2) . ?
C13 C15 1.529(2) . ?
C13 C14 1.529(2) . ?
C13 H13 1.0000 . ?
C14 H14A 0.9800 . ?
C14 H14B 0.9800 . ?
C14 H14C 0.9800 . ?
C15 H15A 0.9800 . ?
C15 H15B 0.9800 . ?
C15 H15C 0.9800 . ?
C16 C18 1.530(2) . ?
C16 C17 1.538(2) . ?
C16 H16 1.0000 . ?
C17 H17A 0.9800 . ?
C17 H17B 0.9800 . ?
C17 H17C 0.9800 . ?
C18 H18A 0.9800 . ?
C18 H18B 0.9800 . ?
C18 H18C 0.9800 . ?
C19 C21 1.531(2) . ?
C19 C20 1.536(2) . ?
C19 H19 1.0000 . ?
C20 H20A 0.9800 . ?
C20 H20B 0.9800 . ?
C20 H20C 0.9800 . ?
C21 H21A 0.9800 . ?
C21 H21B 0.9800 . ?
C21 H21C 0.9800 . ?
C22 C24 1.518(3) . ?
C22 C23 1.524(2) . ?
C22 H22 1.0000 . ?
C23 H23A 0.9800 . ?
C23 H23B 0.9800 . ?
C23 H23C 0.9800 . ?
C24 H24A 0.9800 . ?
C24 H24B 0.9800 . ?
C24 H24C 0.9800 . ?
C26 C27 1.397(2) . ?
C26 C28 1.507(2) . ?
C27 C29 1.392(2) . ?
C27 H27 0.9500 . ?
C28 H28A 0.9800 . ?
C28 H28B 0.9800 . ?
C28 H28C 0.9800 . ?
C29 C30 1.505(2) . ?
C30 H30A 0.9800 . ?
C30 H30B 0.9800 . ?
C30 H30C 0.9800 . ?
C31 H31A 0.9800 . ?
C31 H31B 0.9800 . ?
C31 H31C 0.9800 . ?
C32 H32A 0.9800 . ?
C32 H32B 0.9800 . ?
C32 H32C 0.9800 . ?
C33 H33A 0.9800 . ?
C33 H33B 0.9800 . ?
C33 H33C 0.9800 . ?

loop_
_geom_torsion_atom_site_label_1
_geom_torsion_atom_site_label_2
_geom_torsion_atom_site_label_3
_geom_torsion_atom_site_label_4
_geom_torsion
_geom_torsion_site_symmetry_1
_geom_torsion_site_symmetry_2
_geom_torsion_site_symmetry_3
_geom_torsion_site_symmetry_4
_geom_torsion_publ_flag
C25 Ge1 N1 C26 -96.84(12) . . . . ?
N2 Ge1 N1 C26 1.17(12) . . . . ?
C25 Ge1 N1 C7 88.28(10) . . . . ?
N2 Ge1 N1 C7 -173.71(9) . . . . ?
C25 Ge1 N2 C29 97.99(12) . . . . ?
N1 Ge1 N2 C29 -0.27(12) . . . . ?
C25 Ge1 N2 C1 -93.40(9) . . . . ?
N1 Ge1 N2 C1 168.33(9) . . . . ?
C29 N2 C1 C6 -91.81(17) . . . . ?
Ge1 N2 C1 C6 98.79(13) . . . . ?
C29 N2 C1 C2 94.23(16) . . . . ?
Ge1 N2 C1 C2 -75.18(13) . . . . ?
C6 C1 C2 C3 -3.7(2) . . . . ?
N2 C1 C2 C3 170.26(13) . . . . ?
C6 C1 C2 C13 173.80(13) . . . . ?
N2 C1 C2 C13 -12.2(2) . . . . ?
C1 C2 C3 C4 0.2(2) . . . . ?
C13 C2 C3 C4 -177.40(14) . . . . ?
C2 C3 C4 C5 2.9(2) . . . . ?
C3 C4 C5 C6 -2.6(2) . . . . ?
C4 C5 C6 C1 -0.8(2) . . . . ?
C4 C5 C6 C16 177.23(14) . . . . ?
C2 C1 C6 C5 4.0(2) . . . . ?
N2 C1 C6 C5 -169.79(13) . . . . ?
C2 C1 C6 C16 -173.94(13) . . . . ?
N2 C1 C6 C16 12.3(2) . . . . ?
C26 N1 C7 C8 79.49(18) . . . . ?
Ge1 N1 C7 C8 -105.31(13) . . . . ?
C26 N1 C7 C12 -104.75(16) . . . . ?
Ge1 N1 C7 C12 70.45(14) . . . . ?
C12 C7 C8 C9 -0.5(2) . . . . ?
N1 C7 C8 C9 175.15(13) . . . . ?
C12 C7 C8 C19 178.59(13) . . . . ?
N1 C7 C8 C19 -5.8(2) . . . . ?
C7 C8 C9 C10 0.1(2) . . . . ?
C19 C8 C9 C10 -179.05(14) . . . . ?
C8 C9 C10 C11 0.3(2) . . . . ?
C9 C10 C11 C12 -0.2(2) . . . . ?
C10 C11 C12 C7 -0.2(2) . . . . ?
C10 C11 C12 C22 177.89(14) . . . . ?
C8 C7 C12 C11 0.6(2) . . . . ?
N1 C7 C12 C11 -175.18(13) . . . . ?
C8 C7 C12 C22 -177.50(13) . . . . ?
N1 C7 C12 C22 6.8(2) . . . . ?
C3 C2 C13 C15 62.24(19) . . . . ?
C1 C2 C13 C15 -115.23(16) . . . . ?
C3 C2 C13 C14 -60.52(18) . . . . ?
C1 C2 C13 C14 122.00(16) . . . . ?
C5 C6 C16 C18 60.01(18) . . . . ?
C1 C6 C16 C18 -122.08(15) . . . . ?
C5 C6 C16 C17 -61.94(18) . . . . ?
C1 C6 C16 C17 115.97(15) . . . . ?
C9 C8 C19 C21 -63.95(18) . . . . ?
C7 C8 C19 C21 116.98(16) . . . . ?
C9 C8 C19 C20 57.70(18) . . . . ?
C7 C8 C19 C20 -121.37(15) . . . . ?
C11 C12 C22 C24 -84.2(2) . . . . ?
C7 C12 C22 C24 93.8(2) . . . . ?
C11 C12 C22 C23 41.3(2) . . . . ?
C7 C12 C22 C23 -140.61(16) . . . . ?
N4 N3 C25 Si1 -178(100) . . . . ?
N4 N3 C25 Ge1 2(2) . . . . ?
C31 Si1 C25 N3 -123.31(14) . . . . ?
C32 Si1 C25 N3 -1.72(16) . . . . ?
C33 Si1 C25 N3 119.41(14) . . . . ?
C31 Si1 C25 Ge1 57.45(11) . . . . ?
C32 Si1 C25 Ge1 179.04(9) . . . . ?
C33 Si1 C25 Ge1 -59.83(11) . . . . ?
N2 Ge1 C25 N3 -43.10(12) . . . . ?
N1 Ge1 C25 N3 48.38(12) . . . . ?
N2 Ge1 C25 Si1 136.18(8) . . . . ?
N1 Ge1 C25 Si1 -132.34(8) . . . . ?
C7 N1 C26 C27 175.75(13) . . . . ?
Ge1 N1 C26 C27 1.4(2) . . . . ?
C7 N1 C26 C28 -2.2(2) . . . . ?
Ge1 N1 C26 C28 -176.62(11) . . . . ?
N1 C26 C27 C29 -5.8(2) . . . . ?
C28 C26 C27 C29 172.28(14) . . . . ?
C1 N2 C29 C27 -170.56(13) . . . . ?
Ge1 N2 C29 C27 -3.2(2) . . . . ?
C1 N2 C29 C30 6.6(2) . . . . ?
Ge1 N2 C29 C30 173.90(10) . . . . ?
C26 C27 C29 N2 6.8(2) . . . . ?
C26 C27 C29 C30 -170.41(14) . . . . ?
